data_7108558
loop_
_publ_author_name
'Miao Huang'
'Chun Li'
'Jian Huang'
'Wei-Liang Duan'
'Sheng Xu'

_publ_section_title
;
 Palladium-catalyzed asymmetric addition of diarylphosphines to
 N-tosylimines
;
_journal_name_full Chem.Commun.
_journal_page_first 11148
_journal_paper_doi 10.1039/c2cc35563a
_journal_volume 48
_journal_year 2012
_chemical_absolute_configuration ad
_chemical_formula_sum 'C27 H26 N O2 P S2'
_chemical_formula_weight 491.58
_chemical_name_systematic
;
?
;
_space_group_IT_number 19
_symmetry_cell_setting orthorhombic
_symmetry_space_group_name_Hall 'P 2ac 2ab'
_symmetry_space_group_name_H-M 'P 21 21 21'
_atom_sites_solution_hydrogens geom
_atom_sites_solution_primary direct
_atom_sites_solution_secondary difmap
_audit_creation_method SHELXL-97
_cell_angle_alpha 90.00
_cell_angle_beta 90.00
_cell_angle_gamma 90.00
_cell_formula_units_Z 4
_cell_length_a 9.1556(7)
_cell_length_b 11.5676(10)
_cell_length_c 24.164(2)
_cell_measurement_reflns_used 6763
_cell_measurement_temperature 293(2)
_cell_measurement_theta_max 51.831
_cell_measurement_theta_min 4.758
_cell_volume 2559.2(4)
_computing_cell_refinement 'Bruker SMART'
_computing_data_collection 'Bruker SMART'
_computing_data_reduction 'Bruker SHELXTL'
_computing_molecular_graphics 'Bruker SHELXTL'
_computing_publication_material 'Bruker SHELXTL'
_computing_structure_refinement 'SHELXL-97 (Sheldrick, 1997)'
_computing_structure_solution 'SHELXS-97 (Sheldrick, 1990)'
_diffrn_ambient_temperature 293(2)
_diffrn_measured_fraction_theta_full 1.000
_diffrn_measured_fraction_theta_max 1.000
_diffrn_measurement_device_type 'CCD area detector'
_diffrn_measurement_method 'phi and omega scans'
_diffrn_radiation_monochromator graphite
_diffrn_radiation_source 'fine-focus sealed tube'
_diffrn_radiation_type MoK\a
_diffrn_radiation_wavelength 0.71073
_diffrn_reflns_av_R_equivalents 0.0215
_diffrn_reflns_av_sigmaI/netI 0.0266
_diffrn_reflns_limit_h_max 10
_diffrn_reflns_limit_h_min -11
_diffrn_reflns_limit_k_max 10
_diffrn_reflns_limit_k_min -14
_diffrn_reflns_limit_l_max 27
_diffrn_reflns_limit_l_min -29
_diffrn_reflns_number 13924
_diffrn_reflns_theta_full 26.00
_diffrn_reflns_theta_max 26.00
_diffrn_reflns_theta_min 1.69
_exptl_absorpt_coefficient_mu 0.295
_exptl_absorpt_correction_T_max 1.00000
_exptl_absorpt_correction_T_min 0.75604
_exptl_absorpt_correction_type empirical
_exptl_absorpt_process_details sadabs
_exptl_crystal_colour colorless
_exptl_crystal_density_diffrn 1.276
_exptl_crystal_density_method 'not measured'
_exptl_crystal_description prismatic
_exptl_crystal_F_000 1032
_exptl_crystal_size_max 0.358
_exptl_crystal_size_mid 0.311
_exptl_crystal_size_min 0.269
_refine_diff_density_max 0.265
_refine_diff_density_min -0.158
_refine_diff_density_rms 0.045
_refine_ls_abs_structure_details 'Flack H D (1983), Acta Cryst. A39, 876-881'
_refine_ls_abs_structure_Flack 0.01(6)
_refine_ls_extinction_method none
_refine_ls_goodness_of_fit_ref 1.055
_refine_ls_hydrogen_treatment mixed
_refine_ls_matrix_type full
_refine_ls_number_parameters 304
_refine_ls_number_reflns 5030
_refine_ls_number_restraints 4
_refine_ls_restrained_S_all 1.055
_refine_ls_R_factor_all 0.0367
_refine_ls_R_factor_gt 0.0337
_refine_ls_shift/su_max 0.001
_refine_ls_shift/su_mean 0.000
_refine_ls_structure_factor_coef Fsqd
_refine_ls_weighting_details 'calc w=1/[\s^2^(Fo^2^)+(0.0604P)^2^+0.0876P] where P=(Fo^2^+2Fc^2^)/3'
_refine_ls_weighting_scheme calc
_refine_ls_wR_factor_gt 0.0885
_refine_ls_wR_factor_ref 0.0912
_reflns_number_gt 4699
_reflns_number_total 5030
_reflns_threshold_expression >2sigma(I)
_cod_data_source_file c2cc35563a.txt
_cod_data_source_block cd211215
_cod_original_sg_symbol_H-M P2(1)2(1)2(1)
_cod_database_code 7108558

loop_
_symmetry_equiv_pos_as_xyz
'x, y, z'
'-x+1/2, -y, z+1/2'
'-x, y+1/2, -z+1/2'
'x+1/2, -y+1/2, -z'

loop_
_atom_site_label
_atom_site_type_symbol
_atom_site_fract_x
_atom_site_fract_y
_atom_site_fract_z
_atom_site_U_iso_or_equiv
_atom_site_adp_type
_atom_site_occupancy
_atom_site_symmetry_multiplicity
_atom_site_calc_flag
_atom_site_refinement_flags
P1 P 0.19992(5) 0.96728(4) 0.85605(2) 0.04342(12) Uani 1 1 d .
S1 S 0.44899(5) 0.78651(4) 0.744298(19) 0.04907(13) Uani 1 1 d .
S2 S 0.11080(7) 0.83669(5) 0.89456(2) 0.06058(16) Uani 1 1 d .
N1 N 0.36379(18) 0.81934(15) 0.80031(7) 0.0487(4) Uani 1 1 d D
O1 O 0.43277(17) 0.66441(13) 0.73785(6) 0.0621(4) Uani 1 1 d .
O2 O 0.59057(16) 0.83536(15) 0.74717(6) 0.0676(4) Uani 1 1 d .
C1 C 0.3848(2) 0.92880(15) 0.82944(7) 0.0415(4) Uani 1 1 d .
H1 H 0.4154 0.9876 0.8026 0.050 Uiso 1 1 calc R
C2 C 0.49885(18) 0.92104(15) 0.87460(7) 0.0405(4) Uani 1 1 d .
C3 C 0.6069(2) 1.00385(17) 0.87867(8) 0.0511(4) Uani 1 1 d .
H3 H 0.6098 1.0645 0.8534 0.061 Uiso 1 1 calc R
C4 C 0.7110(2) 0.99697(19) 0.92022(8) 0.0569(5) Uani 1 1 d .
H4 H 0.7836 1.0531 0.9223 0.068 Uiso 1 1 calc R
C5 C 0.7093(2) 0.90881(18) 0.95852(8) 0.0495(4) Uani 1 1 d .
C6 C 0.6034(3) 0.8263(2) 0.95362(10) 0.0639(6) Uani 1 1 d .
H6 H 0.6010 0.7654 0.9787 0.077 Uiso 1 1 calc R
C7 C 0.4998(2) 0.8314(2) 0.91213(10) 0.0622(6) Uani 1 1 d .
H7 H 0.4296 0.7735 0.9095 0.075 Uiso 1 1 calc R
C8 C 0.8218(3) 0.9008(2) 1.00418(9) 0.0688(6) Uani 1 1 d .
H8A H 0.7733 0.8905 1.0391 0.103 Uiso 1 1 calc R
H8B H 0.8783 0.9707 1.0051 0.103 Uiso 1 1 calc R
H8C H 0.8851 0.8363 0.9973 0.103 Uiso 1 1 calc R
C9 C 0.3556(2) 0.8554(2) 0.68993(8) 0.0562(5) Uani 1 1 d .
C10 C 0.2269(3) 0.8085(2) 0.67059(10) 0.0739(7) Uani 1 1 d .
H10 H 0.1909 0.7401 0.6855 0.089 Uiso 1 1 calc R
C11 C 0.1523(4) 0.8640(3) 0.62901(12) 0.0928(9) Uani 1 1 d .
H11 H 0.0650 0.8329 0.6162 0.111 Uiso 1 1 calc R
C12 C 0.2043(4) 0.9644(3) 0.60606(12) 0.0992(10) Uani 1 1 d U
C13 C 0.3325(4) 1.0094(3) 0.62554(14) 0.0990(10) Uani 1 1 d U
H13 H 0.3686 1.0775 0.6103 0.119 Uiso 1 1 calc R
C14 C 0.4094(3) 0.9555(2) 0.66748(10) 0.0758(7) Uani 1 1 d .
H14 H 0.4965 0.9868 0.6803 0.091 Uiso 1 1 calc R
C15 C 0.1178(6) 1.0293(4) 0.56127(15) 0.1471(18) Uani 1 1 d U
H15A H 0.0703 0.9745 0.5375 0.221 Uiso 1 1 calc R
H15B H 0.1833 1.0761 0.5399 0.221 Uiso 1 1 calc R
H15C H 0.0458 1.0777 0.5785 0.221 Uiso 1 1 calc R
C16 C 0.2202(2) 1.09488(17) 0.89866(8) 0.0494(4) Uani 1 1 d .
C17 C 0.2916(4) 1.1915(2) 0.88123(11) 0.0928(10) Uani 1 1 d .
H17 H 0.3384 1.1912 0.8471 0.111 Uiso 1 1 calc R
C18 C 0.2953(5) 1.2897(3) 0.91358(14) 0.1138(13) Uani 1 1 d .
H18 H 0.3448 1.3551 0.9013 0.137 Uiso 1 1 calc R
C19 C 0.2265(4) 1.2907(3) 0.96333(13) 0.1020(10) Uani 1 1 d .
H19 H 0.2279 1.3572 0.9849 0.122 Uiso 1 1 calc R
C20 C 0.1566(4) 1.1960(3) 0.98143(13) 0.1062(12) Uani 1 1 d .
H20 H 0.1105 1.1968 1.0157 0.127 Uiso 1 1 calc R
C21 C 0.1528(3) 1.0973(3) 0.94928(10) 0.0826(9) Uani 1 1 d .
H21 H 0.1042 1.0320 0.9621 0.099 Uiso 1 1 calc R
C22 C 0.0985(2) 1.01248(16) 0.79563(8) 0.0470(4) Uani 1 1 d .
C23 C -0.0400(2) 0.9681(2) 0.78691(10) 0.0629(5) Uani 1 1 d .
H23 H -0.0790 0.9139 0.8112 0.075 Uiso 1 1 calc R
C24 C -0.1201(3) 1.0053(3) 0.74156(13) 0.0846(8) Uani 1 1 d .
H24 H -0.2131 0.9754 0.7356 0.102 Uiso 1 1 calc R
C25 C -0.0658(3) 1.0839(2) 0.70602(12) 0.0743(7) Uani 1 1 d .
H25 H -0.1213 1.1076 0.6758 0.089 Uiso 1 1 calc R
C26 C 0.0708(3) 1.1292(2) 0.71407(11) 0.0755(7) Uani 1 1 d .
H26 H 0.1080 1.1838 0.6896 0.091 Uiso 1 1 calc R
C27 C 0.1528(2) 1.0934(2) 0.75874(10) 0.0655(6) Uani 1 1 d .
H27 H 0.2457 1.1239 0.7642 0.079 Uiso 1 1 calc R
H1A H 0.298(2) 0.7799(17) 0.8097(8) 0.049(6) Uiso 1 1 d D

loop_
_atom_site_aniso_label
_atom_site_aniso_U_11
_atom_site_aniso_U_22
_atom_site_aniso_U_33
_atom_site_aniso_U_23
_atom_site_aniso_U_13
_atom_site_aniso_U_12
P1 0.0425(2) 0.0425(2) 0.0453(2) -0.0002(2) 0.00561(19) -0.0019(2)
S1 0.0476(2) 0.0518(3) 0.0478(2) -0.0113(2) 0.0016(2) 0.0040(2)
S2 0.0640(3) 0.0552(3) 0.0626(3) 0.0092(2) 0.0142(3) -0.0103(3)
N1 0.0503(9) 0.0465(9) 0.0493(9) -0.0081(7) 0.0068(7) -0.0063(8)
O1 0.0728(9) 0.0524(8) 0.0610(8) -0.0149(7) -0.0047(7) 0.0089(7)
O2 0.0467(7) 0.0853(12) 0.0706(10) -0.0150(8) 0.0086(7) -0.0032(8)
C1 0.0447(8) 0.0404(9) 0.0393(8) -0.0009(7) 0.0047(7) -0.0011(8)
C2 0.0432(9) 0.0401(9) 0.0380(8) -0.0014(7) 0.0054(7) 0.0021(7)
C3 0.0577(11) 0.0533(11) 0.0423(9) 0.0116(8) -0.0037(8) -0.0068(9)
C4 0.0556(11) 0.0621(12) 0.0530(11) 0.0067(9) -0.0083(9) -0.0118(10)
C5 0.0482(10) 0.0597(12) 0.0407(9) 0.0030(8) 0.0008(8) 0.0080(9)
C6 0.0638(12) 0.0660(14) 0.0620(12) 0.0281(10) -0.0037(11) 0.0001(12)
C7 0.0605(12) 0.0551(13) 0.0710(13) 0.0183(11) -0.0096(10) -0.0117(10)
C8 0.0624(13) 0.0855(17) 0.0586(13) 0.0165(12) -0.0099(10) 0.0112(13)
C9 0.0621(12) 0.0593(13) 0.0472(10) -0.0046(9) 0.0032(9) 0.0061(10)
C10 0.0729(15) 0.0774(16) 0.0716(15) -0.0017(13) -0.0156(12) -0.0007(13)
C11 0.098(2) 0.102(2) 0.0788(18) 0.0004(17) -0.0275(16) 0.0131(18)
C12 0.116(2) 0.116(3) 0.0657(16) 0.0139(17) -0.0030(17) 0.037(2)
C13 0.118(3) 0.091(2) 0.088(2) 0.0318(17) 0.0176(18) 0.013(2)
C14 0.0786(15) 0.0754(16) 0.0733(15) 0.0078(13) 0.0080(13) 0.0001(14)
C15 0.169(4) 0.173(4) 0.099(3) 0.045(3) -0.021(3) 0.058(4)
C16 0.0481(10) 0.0510(11) 0.0493(10) -0.0078(8) 0.0051(8) 0.0015(9)
C17 0.135(3) 0.0664(16) 0.0766(16) -0.0263(13) 0.0481(18) -0.0338(17)
C18 0.168(3) 0.0709(18) 0.102(2) -0.0321(17) 0.047(2) -0.043(2)
C19 0.144(3) 0.0773(18) 0.0846(19) -0.0392(16) 0.014(2) -0.010(2)
C20 0.147(3) 0.106(2) 0.0662(16) -0.0352(17) 0.0348(19) -0.016(2)
C21 0.112(2) 0.0800(18) 0.0559(13) -0.0120(13) 0.0229(14) -0.0214(17)
C22 0.0408(9) 0.0444(10) 0.0557(10) -0.0025(8) 0.0019(8) 0.0030(8)
C23 0.0487(10) 0.0623(13) 0.0776(14) 0.0035(12) -0.0040(11) -0.0048(11)
C24 0.0508(12) 0.093(2) 0.110(2) 0.0014(17) -0.0225(14) -0.0034(13)
C25 0.0640(14) 0.0759(16) 0.0830(16) 0.0078(14) -0.0178(13) 0.0173(13)
C26 0.0764(16) 0.0696(15) 0.0806(16) 0.0236(13) -0.0082(13) 0.0047(13)
C27 0.0555(12) 0.0647(14) 0.0763(14) 0.0197(12) -0.0105(11) -0.0066(10)

loop_
_atom_type_symbol
_atom_type_description
_atom_type_scat_dispersion_real
_atom_type_scat_dispersion_imag
_atom_type_scat_source
C C 0.0033 0.0016 'International Tables Vol C Tables 4.2.6.8 and 6.1.1.4'
H H 0.0000 0.0000 'International Tables Vol C Tables 4.2.6.8 and 6.1.1.4'
N N 0.0061 0.0033 'International Tables Vol C Tables 4.2.6.8 and 6.1.1.4'
O O 0.0106 0.0060 'International Tables Vol C Tables 4.2.6.8 and 6.1.1.4'
P P 0.1023 0.0942 'International Tables Vol C Tables 4.2.6.8 and 6.1.1.4'
S S 0.1246 0.1234 'International Tables Vol C Tables 4.2.6.8 and 6.1.1.4'

loop_
_geom_angle_atom_site_label_1
_geom_angle_atom_site_label_2
_geom_angle_atom_site_label_3
_geom_angle
C22 P1 C16 106.04(9)
C22 P1 C1 104.89(8)
C16 P1 C1 107.33(9)
C22 P1 S2 113.20(7)
C16 P1 S2 113.75(7)
C1 P1 S2 111.04(6)
O2 S1 O1 119.68(10)
O2 S1 N1 107.99(9)
O1 S1 N1 105.96(9)
O2 S1 C9 107.52(11)
O1 S1 C9 108.40(10)
N1 S1 C9 106.62(9)
C1 N1 S1 123.11(14)
C1 N1 H1A 117.5(16)
S1 N1 H1A 118.5(16)
N1 C1 C2 112.77(15)
N1 C1 P1 104.67(12)
C2 C1 P1 113.07(11)
N1 C1 H1 108.7
C2 C1 H1 108.7
P1 C1 H1 108.7
C7 C2 C3 118.11(18)
C7 C2 C1 121.58(17)
C3 C2 C1 120.30(16)
C2 C3 C4 120.29(17)
C2 C3 H3 119.9
C4 C3 H3 119.9
C5 C4 C3 121.4(2)
C5 C4 H4 119.3
C3 C4 H4 119.3
C6 C5 C4 117.89(19)
C6 C5 C8 120.27(19)
C4 C5 C8 121.8(2)
C5 C6 C7 121.34(19)
C5 C6 H6 119.3
C7 C6 H6 119.3
C2 C7 C6 121.0(2)
C2 C7 H7 119.5
C6 C7 H7 119.5
C5 C8 H8A 109.5
C5 C8 H8B 109.5
H8A C8 H8B 109.5
C5 C8 H8C 109.5
H8A C8 H8C 109.5
H8B C8 H8C 109.5
C14 C9 C10 120.3(2)
C14 C9 S1 120.26(19)
C10 C9 S1 119.4(2)
C11 C10 C9 119.3(3)
C11 C10 H10 120.4
C9 C10 H10 120.4
C12 C11 C10 121.2(3)
C12 C11 H11 119.4
C10 C11 H11 119.4
C13 C12 C11 118.7(3)
C13 C12 C15 119.9(4)
C11 C12 C15 121.3(4)
C12 C13 C14 121.2(3)
C12 C13 H13 119.4
C14 C13 H13 119.4
C9 C14 C13 119.3(3)
C9 C14 H14 120.4
C13 C14 H14 120.4
C12 C15 H15A 109.5
C12 C15 H15B 109.5
H15A C15 H15B 109.5
C12 C15 H15C 109.5
H15A C15 H15C 109.5
H15B C15 H15C 109.5
C17 C16 C21 118.4(2)
C17 C16 P1 122.87(16)
C21 C16 P1 118.59(18)
C16 C17 C18 120.8(2)
C16 C17 H17 119.6
C18 C17 H17 119.6
C19 C18 C17 119.8(3)
C19 C18 H18 120.1
C17 C18 H18 120.1
C20 C19 C18 120.2(3)
C20 C19 H19 119.9
C18 C19 H19 119.9
C19 C20 C21 120.2(3)
C19 C20 H20 119.9
C21 C20 H20 119.9
C16 C21 C20 120.5(3)
C16 C21 H21 119.8
C20 C21 H21 119.8
C23 C22 C27 118.8(2)
C23 C22 P1 119.11(17)
C27 C22 P1 122.05(15)
C22 C23 C24 119.3(2)
C22 C23 H23 120.3
C24 C23 H23 120.3
C25 C24 C23 121.2(2)
C25 C24 H24 119.4
C23 C24 H24 119.4
C24 C25 C26 120.3(2)
C24 C25 H25 119.8
C26 C25 H25 119.8
C25 C26 C27 119.6(2)
C25 C26 H26 120.2
C27 C26 H26 120.2
C26 C27 C22 120.7(2)
C26 C27 H27 119.6
C22 C27 H27 119.6

loop_
_geom_bond_atom_site_label_1
_geom_bond_atom_site_label_2
_geom_bond_distance
P1 C22 1.808(2)
P1 C16 1.809(2)
P1 C1 1.8648(18)
P1 S2 1.9529(7)
S1 O2 1.4157(16)
S1 O1 1.4287(16)
S1 N1 1.6076(16)
S1 C9 1.758(2)
N1 C1 1.461(2)
N1 H1A 0.790(16)
C1 C2 1.513(2)
C1 H1 0.9800
C2 C7 1.377(3)
C2 C3 1.380(3)
C3 C4 1.387(3)
C3 H3 0.9300
C4 C5 1.377(3)
C4 H4 0.9300
C5 C6 1.366(3)
C5 C8 1.512(3)
C6 C7 1.381(3)
C6 H6 0.9300
C7 H7 0.9300
C8 H8A 0.9600
C8 H8B 0.9600
C8 H8C 0.9600
C9 C14 1.370(3)
C9 C10 1.379(3)
C10 C11 1.373(4)
C10 H10 0.9300
C11 C12 1.373(5)
C11 H11 0.9300
C12 C13 1.367(5)
C12 C15 1.537(4)
C13 C14 1.383(4)
C13 H13 0.9300
C14 H14 0.9300
C15 H15A 0.9600
C15 H15B 0.9600
C15 H15C 0.9600
C16 C17 1.361(3)
C16 C21 1.370(3)
C17 C18 1.380(4)
C17 H17 0.9300
C18 C19 1.357(4)
C18 H18 0.9300
C19 C20 1.342(5)
C19 H19 0.9300
C20 C21 1.381(4)
C20 H20 0.9300
C21 H21 0.9300
C22 C23 1.384(3)
C22 C27 1.385(3)
C23 C24 1.387(3)
C23 H23 0.9300
C24 C25 1.346(4)
C24 H24 0.9300
C25 C26 1.370(4)
C25 H25 0.9300
C26 C27 1.379(3)
C26 H26 0.9300
C27 H27 0.9300

loop_
_geom_hbond_atom_site_label_D
_geom_hbond_atom_site_label_H
_geom_hbond_atom_site_label_A
_geom_hbond_distance_DH
_geom_hbond_distance_HA
_geom_hbond_distance_DA
_geom_hbond_angle_DHA
_geom_hbond_site_symmetry_A
C24 H24 O2 0.93 2.44 3.301(3) 154.8 1_455
C3 H3 O1 0.93 2.52 3.393(2) 156.2 3_656
C1 H1 O1 0.98 2.66 3.586(2) 157.8 3_656
N1 H1A S2 0.790(16) 2.750(19) 3.2545(17) 123.6(18) .

loop_
_geom_torsion_atom_site_label_1
_geom_torsion_atom_site_label_2
_geom_torsion_atom_site_label_3
_geom_torsion_atom_site_label_4
_geom_torsion
O2 S1 N1 C1 34.23(19)
O1 S1 N1 C1 163.60(15)
C9 S1 N1 C1 -81.06(17)
S1 N1 C1 C2 -93.49(17)
S1 N1 C1 P1 143.20(12)
C22 P1 C1 N1 -73.14(13)
C16 P1 C1 N1 174.37(12)
S2 P1 C1 N1 49.48(13)
C22 P1 C1 C2 163.75(13)
C16 P1 C1 C2 51.26(15)
S2 P1 C1 C2 -73.63(13)
N1 C1 C2 C7 -46.9(2)
P1 C1 C2 C7 71.6(2)
N1 C1 C2 C3 132.20(18)
P1 C1 C2 C3 -109.30(17)
C7 C2 C3 C4 -1.2(3)
C1 C2 C3 C4 179.73(18)
C2 C3 C4 C5 -0.5(3)
C3 C4 C5 C6 1.5(3)
C3 C4 C5 C8 -179.7(2)
C4 C5 C6 C7 -0.9(3)
C8 C5 C6 C7 -179.7(2)
C3 C2 C7 C6 1.8(3)
C1 C2 C7 C6 -179.1(2)
C5 C6 C7 C2 -0.8(4)
O2 S1 C9 C14 -14.2(2)
O1 S1 C9 C14 -144.92(19)
N1 S1 C9 C14 101.4(2)
O2 S1 C9 C10 166.65(18)
O1 S1 C9 C10 35.9(2)
N1 S1 C9 C10 -77.7(2)
C14 C9 C10 C11 -0.7(4)
S1 C9 C10 C11 178.5(2)
C9 C10 C11 C12 0.6(5)
C10 C11 C12 C13 -0.3(5)
C10 C11 C12 C15 -177.4(3)
C11 C12 C13 C14 0.1(5)
C15 C12 C13 C14 177.2(3)
C10 C9 C14 C13 0.5(4)
S1 C9 C14 C13 -178.7(2)
C12 C13 C14 C9 -0.2(5)
C22 P1 C16 C17 -61.1(3)
C1 P1 C16 C17 50.7(3)
S2 P1 C16 C17 173.9(2)
C22 P1 C16 C21 114.6(2)
C1 P1 C16 C21 -133.7(2)
S2 P1 C16 C21 -10.4(2)
C21 C16 C17 C18 -0.4(5)
P1 C16 C17 C18 175.3(3)
C16 C17 C18 C19 -0.3(6)
C17 C18 C19 C20 0.9(7)
C18 C19 C20 C21 -0.7(7)
C17 C16 C21 C20 0.6(5)
P1 C16 C21 C20 -175.3(3)
C19 C20 C21 C16 0.0(6)
C16 P1 C22 C23 -114.53(18)
C1 P1 C22 C23 132.06(17)
S2 P1 C22 C23 10.86(19)
C16 P1 C22 C27 63.11(19)
C1 P1 C22 C27 -50.3(2)
S2 P1 C22 C27 -171.50(16)
C27 C22 C23 C24 0.3(3)
P1 C22 C23 C24 177.98(19)
C22 C23 C24 C25 -0.2(4)
C23 C24 C25 C26 -0.1(4)
C24 C25 C26 C27 0.3(4)
C25 C26 C27 C22 -0.2(4)
C23 C22 C27 C26 0.0(4)
P1 C22 C27 C26 -177.7(2)
